data_7026654
loop_
_publ_author_name
'Murugesapandian, Balasubramanian'
'Roesky, Peter W.'

_publ_section_title
;
 Sodium and potassium compounds of [(\h(6)-benzenecarboxylate)Cr(CO)(3)]
 and [(\h(6)-1,4-benzenedicarboxylate)Cr(CO)(3)].
;
_journal_issue 40
_journal_name_full 'Dalton transactions (Cambridge, England : 2003)'
_journal_page_first 9598
_journal_page_last 9603
_journal_paper_doi 10.1039/c0dt00569j
_journal_volume 39
_journal_year 2010
_chemical_formula_moiety 'C11 H16 Cr Na2 O13'
_chemical_formula_sum 'C11 H16 Cr Na2 O13'
_chemical_formula_weight 454.22
_chemical_name_systematic
;
?
;
_space_group_IT_number 14
_symmetry_cell_setting monoclinic
_symmetry_space_group_name_Hall '-P 2ybc'
_symmetry_space_group_name_H-M 'P 1 21/c 1'
_atom_sites_solution_hydrogens geom
_atom_sites_solution_primary direct
_atom_sites_solution_secondary difmap
_audit_creation_method SHELXL-97
_cell_angle_alpha 90.00
_cell_angle_beta 96.384(7)
_cell_angle_gamma 90.00
_cell_formula_units_Z 4
_cell_length_a 6.1130(5)
_cell_length_b 22.6678(19)
_cell_length_c 12.6748(11)
_cell_measurement_reflns_used 17989
_cell_measurement_temperature 200(2)
_cell_measurement_theta_max 29.67
_cell_measurement_theta_min 1.80
_cell_volume 1745.4(3)
_computing_cell_refinement 'STOE X-AREA, PLATON (A.L.Spek, 2005)'
_computing_data_collection 'STOE X-AREA'
_computing_data_reduction 'STOE X-RED, PLATON (A.L.Spek, 2005)'
_computing_molecular_graphics 'Diamond 2.1e/3'
_computing_publication_material 'X-STEP32, Microsoft Word'
_computing_structure_refinement 'SHELXL-97 (Sheldrick, 1997)'
_computing_structure_solution 'SHELXS-97 (Sheldrick, 1997)'
_diffrn_ambient_temperature 200(2)
_diffrn_measured_fraction_theta_full 0.992
_diffrn_measured_fraction_theta_max 0.992
_diffrn_measurement_device_type 'STOE IPDS 2'
_diffrn_measurement_method 'area detector'
_diffrn_radiation_monochromator graphite
_diffrn_radiation_source 'fine-focus sealed tube'
_diffrn_radiation_type MoK\a
_diffrn_radiation_wavelength 0.71073
_diffrn_reflns_av_R_equivalents 0.0559
_diffrn_reflns_av_sigmaI/netI 0.0347
_diffrn_reflns_limit_h_max 8
_diffrn_reflns_limit_h_min -7
_diffrn_reflns_limit_k_max 30
_diffrn_reflns_limit_k_min -30
_diffrn_reflns_limit_l_max 17
_diffrn_reflns_limit_l_min -16
_diffrn_reflns_number 17690
_diffrn_reflns_theta_full 29.18
_diffrn_reflns_theta_max 29.18
_diffrn_reflns_theta_min 1.80
_exptl_absorpt_coefficient_mu 0.773
_exptl_absorpt_correction_T_max 0.9587
_exptl_absorpt_correction_T_min 0.6982
_exptl_absorpt_correction_type integration
_exptl_absorpt_process_details 'STOE X-RED & X-SHAPE'
_exptl_crystal_colour yellow
_exptl_crystal_density_diffrn 1.729
_exptl_crystal_density_method 'not measured'
_exptl_crystal_description 'fragment from plate'
_exptl_crystal_F_000 928
_exptl_crystal_size_max 0.50
_exptl_crystal_size_mid 0.28
_exptl_crystal_size_min 0.06
_refine_diff_density_max 0.373
_refine_diff_density_min -0.642
_refine_diff_density_rms 0.064
_refine_ls_extinction_method none
_refine_ls_goodness_of_fit_ref 1.045
_refine_ls_hydrogen_treatment mixed
_refine_ls_matrix_type full
_refine_ls_number_parameters 292
_refine_ls_number_reflns 4694
_refine_ls_number_restraints 0
_refine_ls_restrained_S_all 1.045
_refine_ls_R_factor_all 0.0392
_refine_ls_R_factor_gt 0.0321
_refine_ls_shift/su_max 0.001
_refine_ls_shift/su_mean 0.000
_refine_ls_structure_factor_coef Fsqd
_refine_ls_weighting_details 'calc w=1/[\s^2^(Fo^2^)+(0.0455P)^2^+0.3603P] where P=(Fo^2^+2Fc^2^)/3'
_refine_ls_weighting_scheme calc
_refine_ls_wR_factor_gt 0.0786
_refine_ls_wR_factor_ref 0.0818
_reflns_number_gt 4044
_reflns_number_total 4694
_reflns_threshold_expression >2sigma(I)
_cod_data_source_file c0dt00569j.txt
_cod_data_source_block 5
_cod_original_sg_symbol_H-M P21/c
_cod_database_code 7026654

loop_
_symmetry_equiv_pos_as_xyz
'x, y, z'
'-x, y+1/2, -z+1/2'
'-x, -y, -z'
'x, -y-1/2, z-1/2'

loop_
_atom_site_label
_atom_site_type_symbol
_atom_site_fract_x
_atom_site_fract_y
_atom_site_fract_z
_atom_site_U_iso_or_equiv
_atom_site_adp_type
_atom_site_occupancy
_atom_site_symmetry_multiplicity
_atom_site_calc_flag
_atom_site_refinement_flags
C1 C 0.0769(2) 0.22439(6) 0.70304(11) 0.0218(3) Uani 1 1 d .
C2 C -0.0673(2) 0.27151(6) 0.67251(12) 0.0226(3) Uani 1 1 d .
H2 H -0.2180 0.2635 0.6504 0.027 Uiso 1 1 calc R
C3 C 0.0091(2) 0.33063(6) 0.67434(11) 0.0227(3) Uani 1 1 d .
H3 H -0.0904 0.3620 0.6552 0.027 Uiso 1 1 calc R
C4 C 0.2338(2) 0.34243(6) 0.70472(11) 0.0216(3) Uani 1 1 d .
C5 C 0.3779(2) 0.29520(6) 0.73806(11) 0.0221(3) Uani 1 1 d .
H5 H 0.5280 0.3032 0.7616 0.027 Uiso 1 1 calc R
C6 C 0.3014(2) 0.23694(6) 0.73655(11) 0.0225(3) Uani 1 1 d .
H6 H 0.4001 0.2057 0.7580 0.027 Uiso 1 1 calc R
C7 C -0.0094(2) 0.16159(6) 0.69908(12) 0.0238(3) Uani 1 1 d .
C8 C 0.3259(2) 0.40470(6) 0.69940(11) 0.0233(3) Uani 1 1 d .
C9 C 0.3799(3) 0.32570(7) 0.50358(12) 0.0257(3) Uani 1 1 d .
C10 C 0.3318(3) 0.21021(7) 0.51792(12) 0.0280(3) Uani 1 1 d .
C11 C -0.0115(3) 0.27364(8) 0.46384(12) 0.0297(3) Uani 1 1 d .
O1 O 0.11637(19) 0.12272(5) 0.74406(10) 0.0309(2) Uani 1 1 d .
O2 O -0.19823(19) 0.15288(5) 0.65326(10) 0.0323(2) Uani 1 1 d .
O3 O 0.20127(19) 0.44359(5) 0.65362(10) 0.0291(2) Uani 1 1 d .
O4 O 0.52009(19) 0.41230(5) 0.73995(9) 0.0296(2) Uani 1 1 d .
O5 O 0.4844(2) 0.35848(6) 0.46081(11) 0.0387(3) Uani 1 1 d .
O6 O 0.3990(3) 0.16884(6) 0.48041(11) 0.0452(3) Uani 1 1 d .
O7 O -0.1568(2) 0.27037(8) 0.39845(11) 0.0489(4) Uani 1 1 d .
O8 O 0.9675(2) 0.50633(6) 0.80657(10) 0.0293(2) Uani 1 1 d .
O9 O 0.8380(3) 0.39544(7) 0.94699(15) 0.0454(3) Uani 1 1 d .
O10 O 0.7142(2) 0.53598(6) 1.03842(11) 0.0329(3) Uani 1 1 d .
O11 O 0.4777(2) 0.56911(5) 0.77664(10) 0.0290(2) Uani 1 1 d .
O12 O 0.0017(2) 0.56986(6) 0.56943(11) 0.0314(2) Uani 1 1 d .
O13 O 0.3193(2) 0.51907(6) 0.41554(10) 0.0305(2) Uani 1 1 d .
Na1 Na 0.62551(11) 0.48158(3) 0.87916(5) 0.02979(14) Uani 1 1 d .
Na2 Na 0.36097(10) 0.53755(3) 0.59929(5) 0.02771(14) Uani 1 1 d .
Cr1 Cr 0.20894(4) 0.275886(9) 0.576484(18) 0.01920(7) Uani 1 1 d .
H8A H 0.963(4) 0.5405(12) 0.789(2) 0.049(7) Uiso 1 1 d .
H8B H 1.034(5) 0.4907(12) 0.762(2) 0.055(7) Uiso 1 1 d .
H9A H 0.813(4) 0.3820(12) 1.003(2) 0.051(7) Uiso 1 1 d .
H9B H 0.790(7) 0.372(2) 0.905(4) 0.116(16) Uiso 1 1 d .
H10A H 0.812(5) 0.5225(13) 1.076(2) 0.055(8) Uiso 1 1 d .
H10B H 0.750(5) 0.5652(15) 1.032(3) 0.070(10) Uiso 1 1 d .
H11A H 0.592(4) 0.5887(12) 0.773(2) 0.051(7) Uiso 1 1 d .
H11B H 0.393(4) 0.5908(11) 0.7975(19) 0.041(6) Uiso 1 1 d .
H12A H -0.048(4) 0.5928(10) 0.6079(19) 0.036(6) Uiso 1 1 d .
H12B H -0.027(5) 0.5741(13) 0.510(2) 0.059(8) Uiso 1 1 d .
H13A H 0.214(4) 0.5013(11) 0.4046(18) 0.039(6) Uiso 1 1 d .
H13B H 0.334(4) 0.5373(11) 0.370(2) 0.037(6) Uiso 1 1 d .

loop_
_atom_site_aniso_label
_atom_site_aniso_U_11
_atom_site_aniso_U_22
_atom_site_aniso_U_33
_atom_site_aniso_U_23
_atom_site_aniso_U_13
_atom_site_aniso_U_12
C1 0.0239(6) 0.0206(6) 0.0216(6) 0.0006(5) 0.0055(5) -0.0019(5)
C2 0.0204(6) 0.0234(6) 0.0250(6) -0.0012(5) 0.0064(5) -0.0012(5)
C3 0.0227(6) 0.0208(6) 0.0255(6) -0.0007(5) 0.0060(5) 0.0024(5)
C4 0.0249(7) 0.0196(6) 0.0209(6) -0.0019(5) 0.0051(5) -0.0004(5)
C5 0.0231(6) 0.0210(6) 0.0221(6) -0.0010(5) 0.0021(5) -0.0006(5)
C6 0.0257(7) 0.0202(6) 0.0218(6) 0.0015(5) 0.0026(5) 0.0009(5)
C7 0.0279(7) 0.0207(6) 0.0239(6) 0.0005(5) 0.0072(5) -0.0024(5)
C8 0.0277(7) 0.0201(6) 0.0231(6) -0.0018(5) 0.0062(5) -0.0001(5)
C9 0.0280(7) 0.0240(6) 0.0257(7) -0.0016(5) 0.0057(5) -0.0011(5)
C10 0.0329(8) 0.0264(7) 0.0250(7) -0.0004(5) 0.0050(6) 0.0033(6)
C11 0.0274(7) 0.0389(8) 0.0236(7) -0.0011(6) 0.0062(6) 0.0010(6)
O1 0.0317(6) 0.0214(5) 0.0401(6) 0.0052(4) 0.0060(5) -0.0005(4)
O2 0.0307(6) 0.0274(5) 0.0378(6) 0.0015(5) -0.0010(5) -0.0082(4)
O3 0.0316(6) 0.0199(5) 0.0361(6) 0.0011(4) 0.0048(4) 0.0015(4)
O4 0.0308(6) 0.0247(5) 0.0325(6) -0.0009(4) 0.0000(4) -0.0063(4)
O5 0.0426(7) 0.0362(6) 0.0398(7) 0.0042(5) 0.0158(5) -0.0087(5)
O6 0.0568(9) 0.0364(7) 0.0428(7) -0.0107(6) 0.0068(6) 0.0160(6)
O7 0.0320(6) 0.0850(11) 0.0288(6) -0.0064(7) -0.0010(5) 0.0019(7)
O8 0.0298(6) 0.0259(5) 0.0325(6) 0.0014(5) 0.0045(5) 0.0028(4)
O9 0.0480(8) 0.0425(8) 0.0451(8) 0.0106(7) 0.0030(6) -0.0075(6)
O10 0.0326(6) 0.0328(6) 0.0322(6) 0.0009(5) -0.0009(5) -0.0036(5)
O11 0.0265(5) 0.0262(5) 0.0346(6) -0.0035(4) 0.0047(4) 0.0021(5)
O12 0.0314(6) 0.0313(6) 0.0318(6) 0.0007(5) 0.0050(5) 0.0061(5)
O13 0.0262(6) 0.0386(7) 0.0268(6) 0.0012(5) 0.0031(4) -0.0036(5)
Na1 0.0278(3) 0.0349(3) 0.0264(3) -0.0021(2) 0.0017(2) -0.0015(2)
Na2 0.0262(3) 0.0296(3) 0.0275(3) -0.0013(2) 0.0034(2) 0.0021(2)
Cr1 0.01993(11) 0.01772(11) 0.02029(11) 0.00009(8) 0.00377(8) 0.00022(8)

loop_
_atom_type_symbol
_atom_type_description
_atom_type_scat_dispersion_real
_atom_type_scat_dispersion_imag
_atom_type_scat_source
C C 0.0033 0.0016 'International Tables Vol C Tables 4.2.6.8 and 6.1.1.4'
O O 0.0106 0.0060 'International Tables Vol C Tables 4.2.6.8 and 6.1.1.4'
Na Na 0.0362 0.0249 'International Tables Vol C Tables 4.2.6.8 and 6.1.1.4'
Cr Cr 0.3209 0.6236 'International Tables Vol C Tables 4.2.6.8 and 6.1.1.4'
H H 0.0000 0.0000 'International Tables Vol C Tables 4.2.6.8 and 6.1.1.4'

loop_
_geom_angle_atom_site_label_1
_geom_angle_atom_site_label_2
_geom_angle_atom_site_label_3
_geom_angle
_geom_angle_site_symmetry_1
_geom_angle_site_symmetry_3
C2 C1 C6 118.95(13) . .
C2 C1 C7 119.80(13) . .
C6 C1 C7 121.25(13) . .
C2 C1 Cr1 70.63(8) . .
C6 C1 Cr1 72.06(8) . .
C7 C1 Cr1 128.75(10) . .
C1 C2 C3 121.06(13) . .
C1 C2 Cr1 71.94(8) . .
C3 C2 Cr1 72.16(8) . .
C4 C3 C2 119.51(13) . .
C4 C3 Cr1 71.22(8) . .
C2 C3 Cr1 70.29(8) . .
C3 C4 C5 119.43(13) . .
C3 C4 C8 121.12(13) . .
C5 C4 C8 119.42(13) . .
C3 C4 Cr1 71.61(8) . .
C5 C4 Cr1 72.19(8) . .
C8 C4 Cr1 126.52(9) . .
C6 C5 C4 120.75(13) . .
C6 C5 Cr1 71.49(8) . .
C4 C5 Cr1 70.52(8) . .
C5 C6 C1 120.23(13) . .
C5 C6 Cr1 71.89(8) . .
C1 C6 Cr1 70.60(8) . .
O2 C7 O1 125.76(14) . .
O2 C7 C1 117.62(13) . .
O1 C7 C1 116.62(13) . .
O4 C8 O3 126.04(14) . .
O4 C8 C4 116.57(13) . .
O3 C8 C4 117.39(13) . .
O5 C9 Cr1 177.32(14) . .
O6 C10 Cr1 177.16(16) . .
O7 C11 Cr1 175.41(16) . .
C8 O3 Na2 119.51(10) . .
C8 O4 Na1 123.88(10) . .
C9 O5 Na2 158.54(12) . 3_666
Na1 O10 Na1 98.82(5) . 3_667
Na2 O11 Na1 107.80(5) . .
Na2 O13 Na2 100.14(5) . 3_666
O10 Na1 O4 169.40(6) . .
O10 Na1 O8 94.41(5) . .
O4 Na1 O8 92.56(5) . .
O10 Na1 O9 93.07(6) . .
O4 Na1 O9 79.89(6) . .
O8 Na1 O9 82.67(5) . .
O10 Na1 O10 81.18(5) . 3_667
O4 Na1 O10 92.07(5) . 3_667
O8 Na1 O10 175.23(5) . 3_667
O9 Na1 O10 99.31(6) . 3_667
O10 Na1 O11 93.73(5) . .
O4 Na1 O11 94.93(5) . .
O8 Na1 O11 84.05(5) . .
O9 Na1 O11 165.50(6) . .
O10 Na1 O11 94.38(5) 3_667 .
O10 Na1 Na1 41.43(4) . 3_667
O4 Na1 Na1 131.32(4) . 3_667
O8 Na1 Na1 135.81(4) . 3_667
O9 Na1 Na1 98.22(5) . 3_667
O10 Na1 Na1 39.75(3) 3_667 3_667
O11 Na1 Na1 95.35(4) . 3_667
O10 Na1 Na2 129.02(4) . .
O4 Na1 Na2 59.90(3) . .
O8 Na1 Na2 82.51(4) . .
O9 Na1 Na2 136.19(5) . .
O10 Na1 Na2 98.81(4) 3_667 .
O11 Na1 Na2 35.29(3) . .
Na1 Na1 Na2 120.66(3) 3_667 .
O12 Na2 O13 84.13(5) . .
O12 Na2 O13 160.12(6) . 3_666
O13 Na2 O13 79.86(5) . 3_666
O12 Na2 O11 103.80(5) . .
O13 Na2 O11 166.48(6) . .
O13 Na2 O11 94.26(5) 3_666 .
O12 Na2 O3 85.46(5) . .
O13 Na2 O3 96.87(5) . .
O13 Na2 O3 84.84(5) 3_666 .
O11 Na2 O3 94.69(5) . .
O12 Na2 O5 91.93(5) . 3_666
O13 Na2 O5 82.99(5) . 3_666
O13 Na2 O5 97.70(5) 3_666 3_666
O11 Na2 O5 85.78(5) . 3_666
O3 Na2 O5 177.39(5) . 3_666
O12 Na2 Na2 123.24(5) . 3_666
O13 Na2 Na2 40.05(3) . 3_666
O13 Na2 Na2 39.82(3) 3_666 3_666
O11 Na2 Na2 132.92(4) . 3_666
O3 Na2 Na2 91.09(4) . 3_666
O5 Na2 Na2 90.47(4) 3_666 3_666
O12 Na2 Na1 122.54(4) . .
O13 Na2 Na1 145.32(4) . .
O13 Na2 Na1 68.69(4) 3_666 .
O11 Na2 Na1 36.91(3) . .
O3 Na2 Na1 66.87(3) . .
O5 Na2 Na1 114.61(4) 3_666 .
Na2 Na2 Na1 107.30(3) 3_666 .
C11 Cr1 C9 91.98(7) . .
C11 Cr1 C10 87.81(7) . .
C9 Cr1 C10 90.79(7) . .
C11 Cr1 C2 83.53(6) . .
C9 Cr1 C2 144.75(6) . .
C10 Cr1 C2 123.79(6) . .
C11 Cr1 C1 104.60(6) . .
C9 Cr1 C1 162.98(6) . .
C10 Cr1 C1 93.63(6) . .
C2 Cr1 C1 37.42(5) . .
C11 Cr1 C4 124.78(6) . .
C9 Cr1 C4 87.39(6) . .
C10 Cr1 C4 147.40(6) . .
C2 Cr1 C4 67.46(5) . .
C1 Cr1 C4 80.06(5) . .
C11 Cr1 C3 92.73(6) . .
C9 Cr1 C3 108.33(6) . .
C10 Cr1 C3 160.84(6) . .
C2 Cr1 C3 37.55(5) . .
C1 Cr1 C3 67.69(5) . .
C4 Cr1 C3 37.17(5) . .
C11 Cr1 C6 141.32(6) . .
C9 Cr1 C6 126.56(6) . .
C10 Cr1 C6 88.48(6) . .
C2 Cr1 C6 67.00(5) . .
C1 Cr1 C6 37.34(5) . .
C4 Cr1 C6 67.10(5) . .
C3 Cr1 C6 79.16(5) . .
C11 Cr1 C5 159.33(6) . .
C9 Cr1 C5 96.25(6) . .
C10 Cr1 C5 110.93(6) . .
C2 Cr1 C5 78.81(5) . .
C1 Cr1 C5 66.83(5) . .
C4 Cr1 C5 37.29(5) . .
C3 Cr1 C5 66.69(5) . .
C6 Cr1 C5 36.61(5) . .

loop_
_geom_bond_atom_site_label_1
_geom_bond_atom_site_label_2
_geom_bond_distance
_geom_bond_site_symmetry_2
C1 C2 1.411(2) .
C1 C6 1.420(2) .
C1 C7 1.5169(19) .
C1 Cr1 2.2080(14) .
C2 C3 1.4185(19) .
C2 Cr1 2.1910(14) .
C3 C4 1.410(2) .
C3 Cr1 2.2154(14) .
C4 C5 1.421(2) .
C4 C8 1.5239(19) .
C4 Cr1 2.2103(14) .
C5 C6 1.4006(19) .
C5 Cr1 2.2322(15) .
C6 Cr1 2.2270(14) .
C7 O2 1.2490(19) .
C7 O1 1.2627(19) .
C8 O4 1.2520(19) .
C8 O3 1.2633(18) .
C9 O5 1.1541(19) .
C9 Cr1 1.8534(15) .
C10 O6 1.148(2) .
C10 Cr1 1.8589(16) .
C11 O7 1.148(2) .
C11 Cr1 1.8518(17) .
O3 Na2 2.4724(13) .
O4 Na1 2.3963(13) .
O5 Na2 2.6809(14) 3_666
O8 Na1 2.4413(14) .
O9 Na1 2.4476(17) .
O10 Na1 2.3761(15) .
O10 Na1 2.4585(15) 3_667
O11 Na2 2.3911(14) .
O11 Na1 2.4860(14) .
O12 Na2 2.3062(14) .
O13 Na2 2.3522(14) .
O13 Na2 2.3634(14) 3_666
Na1 O10 2.4585(15) 3_667
Na1 Na1 3.6717(13) 3_667
Na1 Na2 3.9410(10) .
Na2 O13 2.3633(14) 3_666
Na2 O5 2.6809(14) 3_666
Na2 Na2 3.6159(13) 3_666
